data_4103551
loop_
_publ_author_name
'Shuangbing Han'
'Yanhu Wei'
'Cory Valente'
'Istv\'an Lagzi'
'Jeremiah J. Gassensmith'
'Ali Coskun'
'J. Fraser Stoddart'
'Bartosz A. Grzybowski'

_publ_section_title
;
 Chromatography in a Single Metal-Organic Framework (MOF) Crystal
;
_journal_name_full 'Journal of the American Chemical Society'
_journal_page_first 16358
_journal_page_last 16361
_journal_paper_doi 10.1021/ja1074322
_journal_volume 132
_journal_year 2010
_chemical_formula_moiety 'C24 H12 O13 Zn4'
_chemical_formula_sum 'C24 H12 O13 Zn4'
_chemical_formula_weight 769.82
_chemical_name_systematic
; 
 ? 
;
_space_group_IT_number 225
_symmetry_cell_setting cubic
_symmetry_space_group_name_Hall '-F 4 2 3'
_symmetry_space_group_name_H-M 'F m -3 m'
_atom_sites_solution_hydrogens geom
_atom_sites_solution_primary direct
_atom_sites_solution_secondary difmap
_audit_creation_method SHELXL-97
_cell_angle_alpha 90.00
_cell_angle_beta 90.00
_cell_angle_gamma 90.00
_cell_formula_units_Z 8
_cell_length_a 25.6572(5)
_cell_length_b 25.6572(5)
_cell_length_c 25.6572(5)
_cell_measurement_reflns_used 7887
_cell_measurement_temperature 100(2)
_cell_measurement_theta_max 21.82
_cell_measurement_theta_min 2.25
_cell_volume 16889.9(6)
_computing_cell_refinement 'Bruker SAINT'
_computing_data_collection 'Bruker APEX2'
_computing_data_reduction 'Bruker SAINT'
_computing_molecular_graphics 'Bruker SHELXTL'
_computing_publication_material 'Bruker SHELXTL'
_computing_structure_refinement 'SHELXL-97 (Sheldrick, 2008)'
_computing_structure_solution 'SHELXS-97 (Sheldrick, 2008)'
_diffrn_ambient_temperature 100(2)
_diffrn_measured_fraction_theta_full 1.000
_diffrn_measured_fraction_theta_max 1.000
_diffrn_measurement_device_type 'Bruker APEX-II CCD'
_diffrn_measurement_method '\f and \w scans'
_diffrn_radiation_monochromator graphite
_diffrn_radiation_source 'fine-focus sealed tube'
_diffrn_radiation_type MoK\a
_diffrn_radiation_wavelength 0.71073
_diffrn_reflns_av_R_equivalents 0.0515
_diffrn_reflns_av_sigmaI/netI 0.1076
_diffrn_reflns_limit_h_max 23
_diffrn_reflns_limit_h_min -27
_diffrn_reflns_limit_k_max 32
_diffrn_reflns_limit_k_min -17
_diffrn_reflns_limit_l_max 32
_diffrn_reflns_limit_l_min -32
_diffrn_reflns_number 20589
_diffrn_reflns_theta_full 26.31
_diffrn_reflns_theta_max 26.31
_diffrn_reflns_theta_min 1.37
_exptl_absorpt_coefficient_mu 1.144
_exptl_absorpt_correction_T_max 0.7371
_exptl_absorpt_correction_T_min 0.6356
_exptl_absorpt_correction_type numerical
_exptl_absorpt_process_details 'Face-indexed, XPREP'
_exptl_crystal_colour colourless
_exptl_crystal_density_diffrn 0.605
_exptl_crystal_density_method 'not measured'
_exptl_crystal_description block
_exptl_crystal_F_000 3040
_exptl_crystal_size_max 0.56
_exptl_crystal_size_mid 0.45
_exptl_crystal_size_min 0.42
_platon_squeeze_details
;
 Diffuse, disordered solvent molecules could not be adequately modeled.  The
 bypass procedure in Platon (Spek, 1990) was used to remove the electronic
 contribution from these solvents. The total potential solvent accessible void
 volume was 12867 Ang^3^ and the electron count / cell = 5101. As the exact
 solvent content is not known, the reported formula reflects only the atoms
 used in the refinement.

;
_refine_diff_density_max 0.443
_refine_diff_density_min -0.293
_refine_diff_density_rms 0.058
_refine_ls_extinction_coef 0.00004(4)
_refine_ls_extinction_expression Fc^*^=kFc[1+0.001xFc^2^\l^3^/sin(2\q)]^-1/4^
_refine_ls_extinction_method SHELXL
_refine_ls_goodness_of_fit_ref 1.009
_refine_ls_hydrogen_treatment constr
_refine_ls_matrix_type full
_refine_ls_number_parameters 26
_refine_ls_number_reflns 922
_refine_ls_number_restraints 0
_refine_ls_restrained_S_all 1.009
_refine_ls_R_factor_all 0.0669
_refine_ls_R_factor_gt 0.0469
_refine_ls_shift/su_max 0.000
_refine_ls_shift/su_mean 0.000
_refine_ls_structure_factor_coef Fsqd
_refine_ls_weighting_details 'calc w=1/[\s^2^(Fo^2^)+(0.1074P)^2^+0.0000P] where P=(Fo^2^+2Fc^2^)/3'
_refine_ls_weighting_scheme calc
_refine_ls_wR_factor_gt 0.1516
_refine_ls_wR_factor_ref 0.1582
_reflns_number_gt 591
_reflns_number_total 922
_reflns_threshold_expression >2sigma(I)
_cod_data_source_file ja1074322_si_002.cif
_cod_data_source_block n0636
_cod_database_code 4103551

loop_
_symmetry_equiv_pos_as_xyz
'x, y, z'
'-x, -y, z'
'-x, y, -z'
'x, -y, -z'
'z, x, y'
'z, -x, -y'
'-z, -x, y'
'-z, x, -y'
'y, z, x'
'-y, z, -x'
'y, -z, -x'
'-y, -z, x'
'y, x, -z'
'-y, -x, -z'
'y, -x, z'
'-y, x, z'
'x, z, -y'
'-x, z, y'
'-x, -z, -y'
'x, -z, y'
'z, y, -x'
'z, -y, x'
'-z, y, x'
'-z, -y, -x'
'x, y+1/2, z+1/2'
'-x, -y+1/2, z+1/2'
'-x, y+1/2, -z+1/2'
'x, -y+1/2, -z+1/2'
'z, x+1/2, y+1/2'
'z, -x+1/2, -y+1/2'
'-z, -x+1/2, y+1/2'
'-z, x+1/2, -y+1/2'
'y, z+1/2, x+1/2'
'-y, z+1/2, -x+1/2'
'y, -z+1/2, -x+1/2'
'-y, -z+1/2, x+1/2'
'y, x+1/2, -z+1/2'
'-y, -x+1/2, -z+1/2'
'y, -x+1/2, z+1/2'
'-y, x+1/2, z+1/2'
'x, z+1/2, -y+1/2'
'-x, z+1/2, y+1/2'
'-x, -z+1/2, -y+1/2'
'x, -z+1/2, y+1/2'
'z, y+1/2, -x+1/2'
'z, -y+1/2, x+1/2'
'-z, y+1/2, x+1/2'
'-z, -y+1/2, -x+1/2'
'x+1/2, y, z+1/2'
'-x+1/2, -y, z+1/2'
'-x+1/2, y, -z+1/2'
'x+1/2, -y, -z+1/2'
'z+1/2, x, y+1/2'
'z+1/2, -x, -y+1/2'
'-z+1/2, -x, y+1/2'
'-z+1/2, x, -y+1/2'
'y+1/2, z, x+1/2'
'-y+1/2, z, -x+1/2'
'y+1/2, -z, -x+1/2'
'-y+1/2, -z, x+1/2'
'y+1/2, x, -z+1/2'
'-y+1/2, -x, -z+1/2'
'y+1/2, -x, z+1/2'
'-y+1/2, x, z+1/2'
'x+1/2, z, -y+1/2'
'-x+1/2, z, y+1/2'
'-x+1/2, -z, -y+1/2'
'x+1/2, -z, y+1/2'
'z+1/2, y, -x+1/2'
'z+1/2, -y, x+1/2'
'-z+1/2, y, x+1/2'
'-z+1/2, -y, -x+1/2'
'x+1/2, y+1/2, z'
'-x+1/2, -y+1/2, z'
'-x+1/2, y+1/2, -z'
'x+1/2, -y+1/2, -z'
'z+1/2, x+1/2, y'
'z+1/2, -x+1/2, -y'
'-z+1/2, -x+1/2, y'
'-z+1/2, x+1/2, -y'
'y+1/2, z+1/2, x'
'-y+1/2, z+1/2, -x'
'y+1/2, -z+1/2, -x'
'-y+1/2, -z+1/2, x'
'y+1/2, x+1/2, -z'
'-y+1/2, -x+1/2, -z'
'y+1/2, -x+1/2, z'
'-y+1/2, x+1/2, z'
'x+1/2, z+1/2, -y'
'-x+1/2, z+1/2, y'
'-x+1/2, -z+1/2, -y'
'x+1/2, -z+1/2, y'
'z+1/2, y+1/2, -x'
'z+1/2, -y+1/2, x'
'-z+1/2, y+1/2, x'
'-z+1/2, -y+1/2, -x'
'-x, -y, -z'
'x, y, -z'
'x, -y, z'
'-x, y, z'
'-z, -x, -y'
'-z, x, y'
'z, x, -y'
'z, -x, y'
'-y, -z, -x'
'y, -z, x'
'-y, z, x'
'y, z, -x'
'-y, -x, z'
'y, x, z'
'-y, x, -z'
'y, -x, -z'
'-x, -z, y'
'x, -z, -y'
'x, z, y'
'-x, z, -y'
'-z, -y, x'
'-z, y, -x'
'z, -y, -x'
'z, y, x'
'-x, -y+1/2, -z+1/2'
'x, y+1/2, -z+1/2'
'x, -y+1/2, z+1/2'
'-x, y+1/2, z+1/2'
'-z, -x+1/2, -y+1/2'
'-z, x+1/2, y+1/2'
'z, x+1/2, -y+1/2'
'z, -x+1/2, y+1/2'
'-y, -z+1/2, -x+1/2'
'y, -z+1/2, x+1/2'
'-y, z+1/2, x+1/2'
'y, z+1/2, -x+1/2'
'-y, -x+1/2, z+1/2'
'y, x+1/2, z+1/2'
'-y, x+1/2, -z+1/2'
'y, -x+1/2, -z+1/2'
'-x, -z+1/2, y+1/2'
'x, -z+1/2, -y+1/2'
'x, z+1/2, y+1/2'
'-x, z+1/2, -y+1/2'
'-z, -y+1/2, x+1/2'
'-z, y+1/2, -x+1/2'
'z, -y+1/2, -x+1/2'
'z, y+1/2, x+1/2'
'-x+1/2, -y, -z+1/2'
'x+1/2, y, -z+1/2'
'x+1/2, -y, z+1/2'
'-x+1/2, y, z+1/2'
'-z+1/2, -x, -y+1/2'
'-z+1/2, x, y+1/2'
'z+1/2, x, -y+1/2'
'z+1/2, -x, y+1/2'
'-y+1/2, -z, -x+1/2'
'y+1/2, -z, x+1/2'
'-y+1/2, z, x+1/2'
'y+1/2, z, -x+1/2'
'-y+1/2, -x, z+1/2'
'y+1/2, x, z+1/2'
'-y+1/2, x, -z+1/2'
'y+1/2, -x, -z+1/2'
'-x+1/2, -z, y+1/2'
'x+1/2, -z, -y+1/2'
'x+1/2, z, y+1/2'
'-x+1/2, z, -y+1/2'
'-z+1/2, -y, x+1/2'
'-z+1/2, y, -x+1/2'
'z+1/2, -y, -x+1/2'
'z+1/2, y, x+1/2'
'-x+1/2, -y+1/2, -z'
'x+1/2, y+1/2, -z'
'x+1/2, -y+1/2, z'
'-x+1/2, y+1/2, z'
'-z+1/2, -x+1/2, -y'
'-z+1/2, x+1/2, y'
'z+1/2, x+1/2, -y'
'z+1/2, -x+1/2, y'
'-y+1/2, -z+1/2, -x'
'y+1/2, -z+1/2, x'
'-y+1/2, z+1/2, x'
'y+1/2, z+1/2, -x'
'-y+1/2, -x+1/2, z'
'y+1/2, x+1/2, z'
'-y+1/2, x+1/2, -z'
'y+1/2, -x+1/2, -z'
'-x+1/2, -z+1/2, y'
'x+1/2, -z+1/2, -y'
'x+1/2, z+1/2, y'
'-x+1/2, z+1/2, -y'
'-z+1/2, -y+1/2, x'
'-z+1/2, y+1/2, -x'
'z+1/2, -y+1/2, -x'
'z+1/2, y+1/2, x'

loop_
_atom_site_label
_atom_site_type_symbol
_atom_site_fract_x
_atom_site_fract_y
_atom_site_fract_z
_atom_site_U_iso_or_equiv
_atom_site_adp_type
_atom_site_occupancy
_atom_site_symmetry_multiplicity
_atom_site_calc_flag
_atom_site_refinement_flags
Zn1 Zn 0.206317(16) 0.206317(16) 0.206317(16) 0.0625(4) Uani 1 6 d S
O1 O 0.2500 0.2500 0.2500 0.0574(17) Uani 1 24 d S
O2 O 0.21778(10) 0.21778(10) 0.13365(13) 0.1139(12) Uani 1 2 d S
C1 C 0.21696(15) 0.21696(15) 0.02603(18) 0.135(3) Uani 1 2 d S
H1 H 0.1943 0.1943 0.0445 0.162 Uiso 1 2 calc SR
C2 C 0.2500 0.2500 0.0532(2) 0.102(2) Uani 1 4 d S
C3 C 0.2500 0.2500 0.1116(2) 0.1031(19) Uani 1 4 d S

loop_
_atom_site_aniso_label
_atom_site_aniso_U_11
_atom_site_aniso_U_22
_atom_site_aniso_U_33
_atom_site_aniso_U_23
_atom_site_aniso_U_13
_atom_site_aniso_U_12
Zn1 0.0625(4) 0.0625(4) 0.0625(4) -0.00335(16) -0.00335(16) -0.00335(16)
O1 0.0574(17) 0.0574(17) 0.0574(17) 0.000 0.000 0.000
O2 0.1368(19) 0.1368(19) 0.068(2) 0.0018(14) 0.0018(14) -0.0155(19)
C1 0.175(4) 0.175(4) 0.056(3) 0.0030(17) 0.0030(17) -0.073(4)
C2 0.122(3) 0.122(3) 0.061(3) 0.000 0.000 -0.015(4)
C3 0.125(3) 0.125(3) 0.060(4) 0.000 0.000 -0.005(5)

loop_
_atom_type_symbol
_atom_type_description
_atom_type_scat_dispersion_real
_atom_type_scat_dispersion_imag
_atom_type_scat_source
C C 0.0033 0.0016 'International Tables Vol C Tables 4.2.6.8 and 6.1.1.4'
H H 0.0000 0.0000 'International Tables Vol C Tables 4.2.6.8 and 6.1.1.4'
O O 0.0106 0.0060 'International Tables Vol C Tables 4.2.6.8 and 6.1.1.4'
Zn Zn 0.2839 1.4301 'International Tables Vol C Tables 4.2.6.8 and 6.1.1.4'

loop_
_geom_angle_atom_site_label_1
_geom_angle_atom_site_label_2
_geom_angle_atom_site_label_3
_geom_angle
_geom_angle_site_symmetry_1
_geom_angle_site_symmetry_3
O2 Zn1 O2 106.07(13) 9 5
O2 Zn1 O2 106.07(13) 9 .
O2 Zn1 O2 106.07(13) 5 .
O2 Zn1 O1 112.69(12) 9 .
O2 Zn1 O1 112.69(11) 5 .
O2 Zn1 O1 112.69(12) . .
Zn1 O1 Zn1 109.5 . 74
Zn1 O1 Zn1 109.5 . 28
Zn1 O1 Zn1 109.5 74 28
Zn1 O1 Zn1 109.5 . 51
Zn1 O1 Zn1 109.471(1) 74 51
Zn1 O1 Zn1 109.5 28 51
C3 O2 Zn1 128.4(4) . .
C1 C1 C2 120.2(3) 98 .
C1 C1 H1 119.9 98 .
C2 C1 H1 119.9 . .
C1 C2 C1 119.6(6) . 74
C1 C2 C3 120.2(3) . .
C1 C2 C3 120.2(3) 74 .
O2 C3 O2 128.3(6) 74 .
O2 C3 C2 115.9(3) 74 .
O2 C3 C2 115.9(3) . .

loop_
_geom_bond_atom_site_label_1
_geom_bond_atom_site_label_2
_geom_bond_distance
_geom_bond_site_symmetry_2
Zn1 O2 1.910(3) 9
Zn1 O2 1.910(3) 5
Zn1 O2 1.910(3) .
Zn1 O1 1.9413(7) .
O1 Zn1 1.9414(7) 74
O1 Zn1 1.9414(7) 28
O1 Zn1 1.9414(7) 51
O2 C3 1.299(4) .
C1 C1 1.335(9) 98
C1 C2 1.387(6) .
C1 H1 0.9500 .
C2 C1 1.387(6) 74
C2 C3 1.497(7) .
C3 O2 1.299(4) 74

loop_
_geom_torsion_atom_site_label_1
_geom_torsion_atom_site_label_2
_geom_torsion_atom_site_label_3
_geom_torsion_atom_site_label_4
_geom_torsion
_geom_torsion_site_symmetry_1
_geom_torsion_site_symmetry_4
O2 Zn1 O1 Zn1 120.0 9 74
O2 Zn1 O1 Zn1 -120.0 5 74
O2 Zn1 O1 Zn1 0.0 . 74
O2 Zn1 O1 Zn1 -120.0 9 28
O2 Zn1 O1 Zn1 0.0 5 28
O2 Zn1 O1 Zn1 120.0 . 28
O2 Zn1 O1 Zn1 0.0 9 51
O2 Zn1 O1 Zn1 120.0 5 51
O2 Zn1 O1 Zn1 -120.0 . 51
O2 Zn1 O2 C3 -123.75(13) 9 .
O2 Zn1 O2 C3 123.75(13) 5 .
O1 Zn1 O2 C3 0.0 . .
C1 C1 C2 C1 0.0 98 74
C1 C1 C2 C3 180.0 98 .
Zn1 O2 C3 O2 0.0 . 74
Zn1 O2 C3 C2 180.0 . .
C1 C2 C3 O2 180.0 . 74
C1 C2 C3 O2 0.0 74 74
C1 C2 C3 O2 0.0 . .
C1 C2 C3 O2 180.0 74 .

loop_
_platon_squeeze_void_nr
_platon_squeeze_void_average_x
_platon_squeeze_void_average_y
_platon_squeeze_void_average_z
_platon_squeeze_void_volume
_platon_squeeze_void_count_electrons
_platon_squeeze_void_content
1 -0.014 -0.007 -0.006 12867 5101 ' '
